data_4328585
loop_
_publ_author_name
'William P. Forrest'
'Zhi Cao'
'Kerry M. Hassell'
'Boone M. Prentice'
'Phillip E. Fanwick'
'Tong Ren'

_publ_contact_author_address
;    Department of Chemistry
     Purdue University
     560 Oval Dr.
     W. Lafayette
     IN 47907-2084
     USA
;
_publ_contact_author_email pfanwick@purdue.edu
_publ_contact_author_fax 1(765)4940239
_publ_contact_author_name 'Fanwick, Phillip E.'
_publ_contact_author_phone 1(765)4944572
_publ_section_title
;
 Diruthenium(III,III) Bis(alkynyl) Compounds with
 Donor/Acceptor-Substituted geminal-Diethynylethene Ligands
;
_journal_name_full 'Inorganic Chemistry'
_journal_page_first 3261
_journal_page_last 3269
_journal_paper_doi 10.1021/ic202720c
_journal_volume 51
_journal_year 2012
_chemical_formula_moiety 'C144 H148 Fe4 N16 Ru4'
_chemical_formula_sum 'C72 H74 Fe2 N8 Ru2'
_chemical_formula_weight 1365.28
_space_group_IT_number 15
_symmetry_cell_setting monoclinic
_symmetry_space_group_name_Hall '-C 2yc'
_symmetry_space_group_name_H-M 'C 1 2/c 1'
_atom_type_scat_source 'International Tables for Crystallography (Vol C)'
_cell_angle_alpha 90.00
_cell_angle_beta 120.020(2)
_cell_angle_gamma 90.00
_cell_formula_units_Z 4
_cell_length_a 25.4583(9)
_cell_length_b 20.7805(7)
_cell_length_c 13.8410(4)
_cell_measurement_reflns_used 6139
_cell_measurement_temperature 150.0(2)
_cell_measurement_theta_max 71
_cell_measurement_theta_min 2
_cell_volume 6340.1(4)
_computing_cell_refinement 'DENZO/SCALEPACK (Otwinowski & Minor, 1996)'
_computing_data_collection 'CrystalClear(Rigaku, 2001)'
_computing_data_reduction 'DENZO/SCALEPACK (Otwinowski & Minor, 1996)'
_computing_molecular_graphics
;
    ORTEP (Johnson, 1976)
    PLATON (Spek, 2003)
;
_computing_publication_material 'SHELX97(Sheldrick, 2008) and local programs'
_computing_structure_refinement 'SHELX97 (Sheldrick, 2008)'
_computing_structure_solution
;
 PATTY (DIRDIF, Beurskins, 2008)
;
_diffrn_ambient_temperature 150.0(2)
_diffrn_measured_fraction_theta_full 0.9600
_diffrn_measured_fraction_theta_max 0.9600
_diffrn_measurement_details
;
Data were collected on a Rigaku Rapid which has a quarter 
chi circle and a 200 degree curved image plate at a fixed 
distance of 127.4mm.  Strategy was optimized using the 
CrystalClear software.  The completeness is the best 
that can be obtained with this geometry. The missing data are not cusp 
data but mostly high angle data.
Also the use of HKL2000/SCALEPACK lowers the number 
of observed data as inconsistent equivalents are removed 
from the data set and not included in the collected total
;
_diffrn_measurement_device_type Rigaku_Rapid_II
_diffrn_measurement_method \w
_diffrn_radiation_monochromator 'confocal optics'
_diffrn_radiation_type CU-K\a
_diffrn_radiation_wavelength 1.54184
_diffrn_reflns_av_R_equivalents 0.0480
_diffrn_reflns_av_sigmaI/netI 0.0256
_diffrn_reflns_limit_h_max 31
_diffrn_reflns_limit_h_min 0
_diffrn_reflns_limit_k_max 25
_diffrn_reflns_limit_k_min 0
_diffrn_reflns_limit_l_max 14
_diffrn_reflns_limit_l_min -16
_diffrn_reflns_number 34760
_diffrn_reflns_theta_full 71.9
_diffrn_reflns_theta_max 71.93
_diffrn_reflns_theta_min 2.92
_diffrn_standards_number 0
_exptl_absorpt_coefficient_mu 7.754
_exptl_absorpt_correction_T_max 0.4605
_exptl_absorpt_correction_T_min 0.2967
_exptl_absorpt_correction_type multi-scan
_exptl_absorpt_process_details 'SCALEPACK (Otwinowski & Minor, 1997)'
_exptl_crystal_colour red
_exptl_crystal_density_diffrn 1.430
_exptl_crystal_description plate
_exptl_crystal_F_000 2808
_exptl_crystal_size_max 0.20
_exptl_crystal_size_mid 0.15
_exptl_crystal_size_min 0.10
_refine_diff_density_max 0.78
_refine_diff_density_min -0.66
_refine_ls_extinction_method none
_refine_ls_goodness_of_fit_ref 1.040
_refine_ls_hydrogen_treatment constr
_refine_ls_matrix_type full
_refine_ls_number_parameters 388
_refine_ls_number_reflns 5977
_refine_ls_number_restraints 0
_refine_ls_R_factor_all 0.039
_refine_ls_R_factor_gt 0.037
_refine_ls_shift/su_max 0.001
_refine_ls_structure_factor_coef Fsqd
_refine_ls_weighting_details 'w=1/[\s^2^(Fo^2^)+(0.0522P)^2^+14.7163P] where P=(Fo^2^+2Fc^2^)/3'
_refine_ls_weighting_scheme calc
_refine_ls_wR_factor_gt 0.096
_refine_ls_wR_factor_ref 0.098
_reflns_number_gt 5589
_reflns_number_total 5977
_reflns_threshold_expression >2.0\s(I)
_cod_data_source_file ic202720c_si_001_1.cif
_cod_data_source_block WF133B
_cod_depositor_comments
;
The following automatic conversions were performed:

'_refine_ls_weighting_scheme' value 'calc ' changed to 'calc'
according to the built-in table from CIF Core dictionary named
'cif_core.dic' version 2.4.1 from 2010-06-29.

Automatic conversion script
Id: cif_fix_values 1891 2012-01-12 08:04:46Z andrius 

The following automatic conversions were performed:

data name '_iucr_refine_instruction_details' was replaced with
'_iucr_refine_instructions_details' as specified in the replacement
file 'data/replacement-values/replacement_tags.lst'.

Automatic conversion script
Id: cif_correct_tags 9268 2022-04-12 08:56:07Z antanas 
;
_cod_database_code 4328585

loop_
_symmetry_equiv_pos_as_xyz
'x, y, z'
'-x, y, -z+1/2'
'x+1/2, y+1/2, z'
'-x+1/2, y+1/2, -z+1/2'
'-x, -y, -z'
'x, -y, z-1/2'
'-x+1/2, -y+1/2, -z'
'x+1/2, -y+1/2, z-1/2'

loop_
_atom_site_label
_atom_site_fract_x
_atom_site_fract_y
_atom_site_fract_z
_atom_site_U_iso_or_equiv
_atom_site_adp_type
_atom_site_occupancy
_atom_site_symmetry_multiplicity
_atom_site_calc_flag
_atom_site_refinement_flags
Ru1 0.035506(9) 0.203467(10) 0.214266(17) 0.03101(9) Uani 1 1 d .
Fe1 0.30640(2) 0.02849(2) 0.20868(4) 0.04126(14) Uani 1 1 d .
N12 0.01881(12) 0.10699(12) 0.1893(2) 0.0384(6) Uani 1 1 d .
N22 0.10858(11) 0.18493(12) 0.36139(19) 0.0331(5) Uani 1 1 d .
N24 -0.04906(11) 0.21995(12) 0.0658(2) 0.0330(5) Uani 1 1 d .
N32 0.04304(10) 0.29961(11) 0.2419(2) 0.0315(5) Uani 1 1 d .
C1 0.07238(14) 0.20651(15) 0.1183(3) 0.0405(7) Uani 1 1 d .
C2 0.09964(14) 0.21144(15) 0.0667(3) 0.0386(7) Uani 1 1 d .
C3 0.13221(14) 0.21537(15) 0.0070(2) 0.0381(7) Uani 1 1 d .
C4 0.17285(15) 0.16219(16) 0.0267(3) 0.0418(7) Uani 1 1 d .
C5 0.20297(15) 0.11558(16) 0.0414(3) 0.0443(7) Uani 1 1 d .
C6 0.12521(15) 0.26345(16) -0.0644(3) 0.0428(7) Uani 1 1 d .
C7 0.08102(18) 0.31693(18) -0.0859(3) 0.0567(9) Uani 1 1 d .
C8 0.15937(19) 0.26542(18) -0.1260(3) 0.0554(9) Uani 1 1 d .
C13 0.0000 0.07501(19) 0.2500 0.0389(10) Uani 1 2 d S
C14 0.0000 0.0020(2) 0.2500 0.0445(11) Uani 1 2 d S
C15 0.05421(18) -0.03136(17) 0.2912(3) 0.0568(9) Uani 1 1 d .
C16 0.0538(2) -0.09835(19) 0.2900(4) 0.0710(12) Uani 1 1 d .
C17 0.0000 -0.1313(3) 0.2500 0.076(2) Uani 1 2 d S
C19 0.02491(18) 0.07234(16) 0.1028(3) 0.0524(8) Uani 1 1 d .
C21 0.15990(14) 0.14756(16) 0.3733(3) 0.0431(7) Uani 1 1 d .
C25 -0.04937(14) 0.25266(16) -0.0289(3) 0.0434(7) Uani 1 1 d .
C26 0.15530(13) 0.19157(14) 0.5656(2) 0.0364(6) Uani 1 1 d .
C27 0.20611(14) 0.23095(16) 0.6051(3) 0.0440(7) Uani 1 1 d .
C28 0.25391(15) 0.22339(19) 0.7137(3) 0.0516(9) Uani 1 1 d .
C29 0.25146(16) 0.17641(19) 0.7815(3) 0.0520(9) Uani 1 1 d .
C31 0.09551(14) 0.33529(15) 0.2515(3) 0.0431(7) Uani 1 1 d .
C33 0.0000 0.33167(18) 0.2500 0.0301(8) Uani 1 2 d S
C34 0.0000 0.40433(19) 0.2500 0.0350(9) Uani 1 2 d S
C35 0.02812(14) 0.43765(15) 0.3500(3) 0.0421(7) Uani 1 1 d .
C36 0.02839(16) 0.50443(16) 0.3496(3) 0.0511(8) Uani 1 1 d .
C37 0.0000 0.5374(2) 0.2500 0.0534(13) Uani 1 2 d S
C41 0.23669(15) 0.05758(16) 0.0587(3) 0.0424(7) Uani 1 1 d .
C42 0.22306(16) -0.00265(16) 0.0905(3) 0.0482(8) Uani 1 1 d .
C43 0.26790(17) -0.04752(16) 0.1037(3) 0.0499(8) Uani 1 1 d .
C44 0.30945(16) -0.01616(17) 0.0811(3) 0.0476(8) Uani 1 1 d .
C45 0.29060(16) 0.04886(16) 0.0527(3) 0.0443(7) Uani 1 1 d .
C51 0.3256(2) 0.1018(2) 0.3194(3) 0.0692(12) Uani 1 1 d .
C52 0.3017(2) 0.0482(3) 0.3476(3) 0.0730(13) Uani 1 1 d .
C53 0.34133(19) -0.0050(2) 0.3663(3) 0.0618(10) Uani 1 1 d .
C54 0.38823(18) 0.01677(19) 0.3499(3) 0.0562(9) Uani 1 1 d .
C55 0.3783(2) 0.08234(19) 0.3205(3) 0.0633(10) Uani 1 1 d .
C210 0.20154(17) 0.13685(18) 0.7425(3) 0.0518(9) Uani 1 1 d .
C211 0.15314(15) 0.14460(16) 0.6349(3) 0.0427(7) Uani 1 1 d .
C223 0.10210(14) 0.19963(13) 0.4495(2) 0.0336(6) Uani 1 1 d .
H15 0.0914 -0.0086 0.3202 0.068 Uiso 1 1 calc R
H16 0.0908 -0.1214 0.3169 0.085 Uiso 1 1 calc R
H17 0.0000 -0.1770 0.2500 0.091 Uiso 1 2 calc SR
H27 0.2082 0.2629 0.5581 0.053 Uiso 1 1 calc R
H28 0.2883 0.2507 0.7412 0.062 Uiso 1 1 calc R
H29 0.2843 0.1713 0.8555 0.062 Uiso 1 1 calc R
H35 0.0472 0.4149 0.4187 0.051 Uiso 1 1 calc R
H36 0.0482 0.5274 0.4180 0.061 Uiso 1 1 calc R
H37 0.0000 0.5831 0.2500 0.064 Uiso 1 2 calc SR
H42 0.1896 -0.0111 0.1011 0.058 Uiso 1 1 calc R
H43 0.2696 -0.0914 0.1244 0.060 Uiso 1 1 calc R
H44 0.3442 -0.0352 0.0842 0.057 Uiso 1 1 calc R
H45 0.3104 0.0808 0.0333 0.053 Uiso 1 1 calc R
H51 0.3086 0.1438 0.3026 0.083 Uiso 1 1 calc R
H52 0.2660 0.0477 0.3531 0.088 Uiso 1 1 calc R
H53 0.3366 -0.0475 0.3863 0.074 Uiso 1 1 calc R
H54 0.4212 -0.0084 0.3572 0.067 Uiso 1 1 calc R
H55 0.4033 0.1088 0.3042 0.076 Uiso 1 1 calc R
H7A 0.0668 0.3143 -0.0321 0.085 Uiso 1 1 calc R
H7B 0.0464 0.3130 -0.1618 0.085 Uiso 1 1 calc R
H7C 0.1011 0.3585 -0.0779 0.085 Uiso 1 1 calc R
H8A 0.1879 0.2293 -0.1023 0.083 Uiso 1 1 calc R
H8B 0.1818 0.3060 -0.1099 0.083 Uiso 1 1 calc R
H8C 0.1308 0.2623 -0.2064 0.083 Uiso 1 1 calc R
H19A 0.0059 0.0299 0.0909 0.079 Uiso 1 1 calc R
H19B 0.0680 0.0672 0.1268 0.079 Uiso 1 1 calc R
H19C 0.0049 0.0969 0.0330 0.079 Uiso 1 1 calc R
H210 0.2002 0.1042 0.7893 0.062 Uiso 1 1 calc R
H211 0.1185 0.1177 0.6086 0.051 Uiso 1 1 calc R
H21A 0.1975 0.1640 0.4366 0.065 Uiso 1 1 calc R
H21B 0.1622 0.1512 0.3049 0.065 Uiso 1 1 calc R
H21C 0.1546 0.1023 0.3864 0.065 Uiso 1 1 calc R
H25A -0.0387 0.2218 -0.0699 0.065 Uiso 1 1 calc R
H25B -0.0197 0.2878 -0.0010 0.065 Uiso 1 1 calc R
H25C -0.0899 0.2702 -0.0788 0.065 Uiso 1 1 calc R
H31A 0.0978 0.3291 0.1835 0.065 Uiso 1 1 calc R
H31B 0.1328 0.3193 0.3160 0.065 Uiso 1 1 calc R
H31C 0.0908 0.3812 0.2614 0.065 Uiso 1 1 calc R

loop_
_atom_site_aniso_label
_atom_site_aniso_U_11
_atom_site_aniso_U_22
_atom_site_aniso_U_33
_atom_site_aniso_U_12
_atom_site_aniso_U_13
_atom_site_aniso_U_23
Ru1 0.02259(14) 0.03188(13) 0.03145(13) 0.00089(8) 0.00819(10) 0.00124(8)
Fe1 0.0409(3) 0.0399(3) 0.0359(3) 0.0059(2) 0.0138(2) 0.0018(2)
N12 0.0381(14) 0.0295(12) 0.0352(12) 0.0022(10) 0.0090(11) -0.0003(10)
N22 0.0237(12) 0.0339(12) 0.0314(12) 0.0054(9) 0.0060(10) 0.0020(10)
N24 0.0210(12) 0.0341(12) 0.0345(12) 0.0001(9) 0.0068(10) 0.0049(10)
N32 0.0217(12) 0.0303(12) 0.0368(12) -0.0002(9) 0.0104(10) 0.0019(9)
C1 0.0263(16) 0.0406(16) 0.0428(16) 0.0052(12) 0.0084(14) -0.0013(13)
C2 0.0288(16) 0.0467(17) 0.0354(15) 0.0057(12) 0.0124(13) 0.0003(12)
C3 0.0302(16) 0.0431(16) 0.0326(14) 0.0023(12) 0.0093(12) -0.0035(12)
C4 0.0369(18) 0.0463(18) 0.0395(16) 0.0040(14) 0.0172(14) 0.0011(13)
C5 0.0373(18) 0.0486(18) 0.0416(16) 0.0044(14) 0.0157(14) 0.0034(14)
C6 0.0363(18) 0.0454(18) 0.0381(15) 0.0005(13) 0.0122(13) -0.0022(13)
C7 0.048(2) 0.051(2) 0.063(2) 0.0101(17) 0.0217(18) 0.0122(17)
C8 0.068(3) 0.052(2) 0.054(2) 0.0040(18) 0.0363(19) 0.0059(16)
C13 0.033(2) 0.028(2) 0.035(2) 0.0000 0.0022(18) 0.0000
C14 0.050(3) 0.032(2) 0.034(2) 0.0000 0.007(2) 0.0000
C15 0.050(2) 0.0396(18) 0.060(2) 0.0025(15) 0.0119(18) 0.0033(16)
C16 0.065(3) 0.045(2) 0.074(3) 0.0158(19) 0.014(2) 0.0092(19)
C17 0.081(5) 0.032(3) 0.073(4) 0.0000 0.008(3) 0.0000
C19 0.063(2) 0.0388(17) 0.0498(19) -0.0002(16) 0.0243(18) -0.0080(15)
C21 0.0330(17) 0.0499(18) 0.0401(16) 0.0110(13) 0.0136(13) 0.0014(14)
C25 0.0298(17) 0.0501(18) 0.0407(16) 0.0001(13) 0.0104(13) 0.0120(14)
C26 0.0262(16) 0.0377(15) 0.0348(15) 0.0052(11) 0.0075(12) -0.0045(12)
C27 0.0318(17) 0.0437(17) 0.0447(17) 0.0026(13) 0.0103(14) -0.0059(14)
C28 0.0294(18) 0.059(2) 0.0492(19) 0.0022(15) 0.0070(15) -0.0165(17)
C29 0.0368(19) 0.065(2) 0.0341(16) 0.0150(16) 0.0030(14) -0.0082(15)
C31 0.0295(16) 0.0364(16) 0.061(2) -0.0066(12) 0.0204(15) -0.0030(14)
C33 0.0218(19) 0.0269(18) 0.0312(18) 0.0000 0.0054(15) 0.0000
C34 0.022(2) 0.0296(19) 0.046(2) 0.0000 0.0116(17) 0.0000
C35 0.0320(17) 0.0370(16) 0.0415(16) 0.0029(12) 0.0066(13) -0.0006(13)
C36 0.0409(19) 0.0385(17) 0.0508(19) -0.0021(14) 0.0057(15) -0.0090(15)
C37 0.040(3) 0.031(2) 0.063(3) 0.0000 0.005(2) 0.0000
C41 0.0368(18) 0.0461(18) 0.0347(15) 0.0082(13) 0.0107(13) 0.0027(13)
C42 0.0383(19) 0.0442(18) 0.0505(19) -0.0019(14) 0.0135(15) 0.0007(15)
C43 0.050(2) 0.0388(17) 0.0465(18) 0.0007(15) 0.0129(16) -0.0033(14)
C44 0.045(2) 0.0505(19) 0.0405(17) 0.0122(15) 0.0159(15) -0.0005(14)
C45 0.048(2) 0.0473(18) 0.0382(16) 0.0055(14) 0.0216(15) 0.0034(14)
C51 0.088(3) 0.059(2) 0.0429(19) 0.016(2) 0.019(2) -0.0112(18)
C52 0.069(3) 0.112(4) 0.0394(19) 0.026(3) 0.028(2) 0.001(2)
C53 0.065(3) 0.071(3) 0.0368(17) 0.010(2) 0.0153(17) 0.0144(17)
C54 0.043(2) 0.064(2) 0.0403(18) 0.0106(17) 0.0053(16) 0.0016(16)
C55 0.065(3) 0.053(2) 0.050(2) -0.0067(19) 0.0123(19) -0.0109(17)
C210 0.054(2) 0.057(2) 0.0358(16) 0.0142(17) 0.0160(16) 0.0023(15)
C211 0.0357(18) 0.0458(17) 0.0398(16) 0.0056(13) 0.0138(14) 0.0007(13)
C223 0.0280(16) 0.0272(13) 0.0347(14) -0.0010(10) 0.0076(12) -0.0019(11)

loop_
_atom_type_symbol
_atom_type_radius_bond
Ru 1.25
Fe 1.17
N 0.75
C 0.77
H 0.32

loop_
_geom_angle_atom_site_label_1
_geom_angle_atom_site_label_2
_geom_angle_atom_site_label_3
_geom_angle
_geom_angle_site_symmetry_1
_geom_angle_site_symmetry_3
C1 Ru1 N22 100.30(12) . .
C1 Ru1 N32 93.64(11) . .
N22 Ru1 N32 92.63(10) . .
C1 Ru1 N12 92.67(12) . .
N22 Ru1 N12 89.53(10) . .
N32 Ru1 N12 172.85(10) . .
C1 Ru1 N24 86.40(11) . .
N22 Ru1 N24 173.05(10) . .
N32 Ru1 N24 88.75(9) . .
N12 Ru1 N24 88.31(10) . .
C1 Ru1 Ru1 164.64(9) . 2_555
N22 Ru1 Ru1 95.02(7) . 2_555
N32 Ru1 Ru1 86.74(7) . 2_555
N12 Ru1 Ru1 86.28(8) . 2_555
N24 Ru1 Ru1 78.25(7) . 2_555
C53 Fe1 C52 41.35(17) . .
C53 Fe1 C42 118.50(17) . .
C52 Fe1 C42 107.13(18) . .
C53 Fe1 C44 126.39(16) . .
C52 Fe1 C44 164.45(19) . .
C42 Fe1 C44 68.48(15) . .
C53 Fe1 C45 164.47(16) . .
C52 Fe1 C45 152.99(17) . .
C42 Fe1 C45 68.86(15) . .
C44 Fe1 C45 40.97(13) . .
C53 Fe1 C41 153.00(16) . .
C52 Fe1 C41 118.21(16) . .
C42 Fe1 C41 41.09(14) . .
C44 Fe1 C41 69.00(13) . .
C45 Fe1 C41 41.08(14) . .
C53 Fe1 C43 107.32(16) . .
C52 Fe1 C43 126.7(2) . .
C42 Fe1 C43 40.69(14) . .
C44 Fe1 C43 40.43(15) . .
C45 Fe1 C43 68.58(14) . .
C41 Fe1 C43 68.86(13) . .
C53 Fe1 C54 40.29(17) . .
C52 Fe1 C54 68.36(17) . .
C42 Fe1 C54 152.88(16) . .
C44 Fe1 C54 108.30(15) . .
C45 Fe1 C54 127.45(16) . .
C41 Fe1 C54 165.11(16) . .
C43 Fe1 C54 119.24(15) . .
C53 Fe1 C51 68.62(18) . .
C52 Fe1 C51 40.7(2) . .
C42 Fe1 C51 127.18(17) . .
C44 Fe1 C51 153.64(19) . .
C45 Fe1 C51 119.24(17) . .
C41 Fe1 C51 107.70(15) . .
C43 Fe1 C51 164.79(19) . .
C54 Fe1 C51 67.82(17) . .
C53 Fe1 C55 68.12(18) . .
C52 Fe1 C55 68.0(2) . .
C42 Fe1 C55 164.82(16) . .
C44 Fe1 C55 119.99(17) . .
C45 Fe1 C55 108.48(16) . .
C41 Fe1 C55 127.20(15) . .
C43 Fe1 C55 153.63(17) . .
C54 Fe1 C55 40.42(16) . .
C51 Fe1 C55 39.98(18) . .
C13 N12 C19 119.1(3) . .
C13 N12 Ru1 119.5(2) . .
C19 N12 Ru1 121.3(2) . .
C223 N22 C21 121.9(2) . .
C223 N22 Ru1 114.06(19) . .
C21 N22 Ru1 123.02(19) . .
C223 N24 C25 116.9(2) 2_555 .
C223 N24 Ru1 123.98(19) 2_555 .
C25 N24 Ru1 119.00(18) . .
C33 N32 C31 119.1(2) . .
C33 N32 Ru1 120.3(2) . .
C31 N32 Ru1 120.60(19) . .
C2 C1 Ru1 174.0(3) . .
C1 C2 C3 178.4(3) . .
C6 C3 C2 124.0(3) . .
C6 C3 C4 121.6(3) . .
C2 C3 C4 114.4(3) . .
C5 C4 C3 175.3(4) . .
C4 C5 C41 177.1(4) . .
C3 C6 C8 122.4(3) . .
C3 C6 C7 120.2(3) . .
C8 C6 C7 117.3(3) . .
C6 C7 H7A 109.50 . .
C6 C7 H7B 109.50 . .
H7A C7 H7B 109.50 . .
C6 C7 H7C 109.50 . .
H7A C7 H7C 109.50 . .
H7B C7 H7C 109.50 . .
C6 C8 H8A 109.50 . .
C6 C8 H8B 109.50 . .
H8A C8 H8B 109.50 . .
C6 C8 H8C 109.50 . .
H8A C8 H8C 109.50 . .
H8B C8 H8C 109.50 . .
N12 C13 N12 120.2(4) . 2_555
N12 C13 C14 119.89(18) . .
N12 C13 C14 119.89(18) 2_555 .
C15 C14 C15 120.1(4) . 2_555
C15 C14 C13 120.0(2) . .
C15 C14 C13 120.0(2) 2_555 .
C14 C15 C16 119.6(4) . .
C14 C15 H15 120.20 . .
C16 C15 H15 120.20 . .
C17 C16 C15 120.2(4) . .
C17 C16 H16 119.90 . .
C15 C16 H16 119.90 . .
C16 C17 C16 120.3(5) . 2_555
C16 C17 H17 119.90 . .
C16 C17 H17 119.90 2_555 .
N12 C19 H19A 109.50 . .
N12 C19 H19B 109.50 . .
H19A C19 H19B 109.50 . .
N12 C19 H19C 109.50 . .
H19A C19 H19C 109.50 . .
H19B C19 H19C 109.50 . .
N22 C21 H21A 109.50 . .
N22 C21 H21B 109.50 . .
H21A C21 H21B 109.50 . .
N22 C21 H21C 109.50 . .
H21A C21 H21C 109.50 . .
H21B C21 H21C 109.50 . .
N24 C25 H25A 109.50 . .
N24 C25 H25B 109.50 . .
H25A C25 H25B 109.50 . .
N24 C25 H25C 109.50 . .
H25A C25 H25C 109.50 . .
H25B C25 H25C 109.50 . .
C211 C26 C27 119.5(3) . .
C211 C26 C223 119.3(3) . .
C27 C26 C223 121.2(3) . .
C26 C27 C28 119.9(3) . .
C26 C27 H27 120.10 . .
C28 C27 H27 120.10 . .
C29 C28 C27 120.2(3) . .
C29 C28 H28 119.90 . .
C27 C28 H28 119.90 . .
C28 C29 C210 120.2(3) . .
C28 C29 H29 119.90 . .
C210 C29 H29 119.90 . .
N32 C31 H31A 109.50 . .
N32 C31 H31B 109.50 . .
H31A C31 H31B 109.50 . .
N32 C31 H31C 109.50 . .
H31A C31 H31C 109.50 . .
H31B C31 H31C 109.50 . .
N32 C33 N32 120.1(3) . 2_555
N32 C33 C34 119.97(17) . .
N32 C33 C34 119.96(17) 2_555 .
C35 C34 C35 120.0(4) 2_555 .
C35 C34 C33 120.01(19) 2_555 .
C35 C34 C33 120.01(19) . .
C34 C35 C36 119.8(3) . .
C34 C35 H35 120.10 . .
C36 C35 H35 120.10 . .
C37 C36 C35 120.0(3) . .
C37 C36 H36 120.00 . .
C35 C36 H36 120.00 . .
C36 C37 C36 120.4(4) . 2_555
C36 C37 H37 119.80 . .
C36 C37 H37 119.80 2_555 .
C42 C41 C45 107.2(3) . .
C42 C41 C5 125.0(3) . .
C45 C41 C5 127.7(3) . .
C42 C41 Fe1 69.31(18) . .
C45 C41 Fe1 69.40(18) . .
C5 C41 Fe1 124.5(2) . .
C43 C42 C41 108.2(3) . .
C43 C42 Fe1 69.8(2) . .
C41 C42 Fe1 69.60(19) . .
C43 C42 H42 125.90 . .
C41 C42 H42 125.90 . .
Fe1 C42 H42 126.30 . .
C44 C43 C42 108.4(3) . .
C44 C43 Fe1 69.62(19) . .
C42 C43 Fe1 69.49(19) . .
C44 C43 H43 125.80 . .
C42 C43 H43 125.80 . .
Fe1 C43 H43 126.60 . .
C43 C44 C45 108.3(3) . .
C43 C44 Fe1 70.0(2) . .
C45 C44 Fe1 69.60(18) . .
C43 C44 H44 125.80 . .
C45 C44 H44 125.80 . .
Fe1 C44 H44 126.20 . .
C44 C45 C41 107.8(3) . .
C44 C45 Fe1 69.44(19) . .
C41 C45 Fe1 69.52(18) . .
C44 C45 H45 126.10 . .
C41 C45 H45 126.10 . .
Fe1 C45 H45 126.50 . .
C55 C51 C52 108.3(4) . .
C55 C51 Fe1 70.1(2) . .
C52 C51 Fe1 69.2(2) . .
C55 C51 H51 125.80 . .
C52 C51 H51 125.80 . .
Fe1 C51 H51 126.40 . .
C51 C52 C53 107.3(4) . .
C51 C52 Fe1 70.1(2) . .
C53 C52 Fe1 69.2(2) . .
C51 C52 H52 126.40 . .
C53 C52 H52 126.40 . .
Fe1 C52 H52 125.90 . .
C54 C53 C52 107.6(4) . .
C54 C53 Fe1 70.3(2) . .
C52 C53 Fe1 69.5(2) . .
C54 C53 H53 126.20 . .
C52 C53 H53 126.20 . .
Fe1 C53 H53 125.60 . .
C53 C54 C55 108.4(4) . .
C53 C54 Fe1 69.4(2) . .
C55 C54 Fe1 70.0(2) . .
C53 C54 H54 125.80 . .
C55 C54 H54 125.80 . .
Fe1 C54 H54 126.40 . .
C51 C55 C54 108.4(4) . .
C51 C55 Fe1 69.9(2) . .
C54 C55 Fe1 69.6(2) . .
C51 C55 H55 125.80 . .
C54 C55 H55 125.80 . .
Fe1 C55 H55 126.20 . .
C29 C210 C211 120.1(3) . .
C29 C210 H210 120.00 . .
C211 C210 H210 120.00 . .
C210 C211 C26 120.1(3) . .
C210 C211 H211 119.90 . .
C26 C211 H211 119.90 . .
N24 C223 N22 120.3(3) 2_555 .
N24 C223 C26 120.4(3) 2_555 .
N22 C223 C26 119.3(3) . .

loop_
_geom_bond_atom_site_label_1
_geom_bond_atom_site_label_2
_geom_bond_distance
_geom_bond_site_symmetry_2
Ru1 C1 1.974(4) .
Ru1 N22 1.991(2) .
Ru1 N32 2.025(2) .
Ru1 N12 2.043(2) .
Ru1 N24 2.133(2) .
Ru1 Ru1 2.4569(4) 2_555
Fe1 C53 2.024(3) .
Fe1 C52 2.028(4) .
Fe1 C42 2.030(3) .
Fe1 C44 2.031(3) .
Fe1 C45 2.033(3) .
Fe1 C41 2.034(3) .
Fe1 C43 2.035(3) .
Fe1 C54 2.036(3) .
Fe1 C51 2.039(4) .
Fe1 C55 2.041(4) .
N12 C13 1.333(3) .
N12 C19 1.471(4) .
N22 C223 1.345(4) .
N22 C21 1.457(4) .
N24 C223 1.327(4) 2_555
N24 C25 1.473(4) .
N32 C33 1.334(3) .
N32 C31 1.474(4) .
C1 C2 1.224(5) .
C2 C3 1.437(4) .
C3 C6 1.353(5) .
C3 C4 1.444(4) .
C4 C5 1.188(5) .
C5 C41 1.429(5) .
C6 C8 1.493(5) .
C6 C7 1.501(5) .
C7 H7A 0.9800 .
C7 H7B 0.9800 .
C7 H7C 0.9800 .
C8 H8A 0.9800 .
C8 H8B 0.9800 .
C8 H8C 0.9800 .
C13 N12 1.333(3) 2_555
C13 C14 1.518(6) .
C14 C15 1.386(4) .
C14 C15 1.386(4) 2_555
C15 C16 1.392(5) .
C15 H15 0.9500 .
C16 C17 1.376(5) .
C16 H16 0.9500 .
C17 C16 1.376(5) 2_555
C17 H17 0.9500 .
C19 H19A 0.9800 .
C19 H19B 0.9800 .
C19 H19C 0.9800 .
C21 H21A 0.9800 .
C21 H21B 0.9800 .
C21 H21C 0.9800 .
C25 H25A 0.9800 .
C25 H25B 0.9800 .
C25 H25C 0.9800 .
C26 C211 1.389(5) .
C26 C27 1.391(4) .
C26 C223 1.505(4) .
C27 C28 1.391(5) .
C27 H27 0.9500 .
C28 C29 1.377(6) .
C28 H28 0.9500 .
C29 C210 1.377(6) .
C29 H29 0.9500 .
C31 H31A 0.9800 .
C31 H31B 0.9800 .
C31 H31C 0.9800 .
C33 N32 1.334(3) 2_555
C33 C34 1.510(5) .
C34 C35 1.384(4) 2_555
C34 C35 1.384(4) .
C35 C36 1.388(5) .
C35 H35 0.9500 .
C36 C37 1.376(4) .
C36 H36 0.9500 .
C37 C36 1.376(4) 2_555
C37 H37 0.9500 .
C41 C42 1.426(5) .
C41 C45 1.427(5) .
C42 C43 1.413(5) .
C42 H42 0.9500 .
C43 C44 1.405(5) .
C43 H43 0.9500 .
C44 C45 1.422(5) .
C44 H44 0.9500 .
C45 H45 0.9500 .
C51 C55 1.395(6) .
C51 C52 1.413(7) .
C51 H51 0.9500 .
C52 C53 1.430(6) .
C52 H52 0.9500 .
C53 C54 1.398(6) .
C53 H53 0.9500 .
C54 C55 1.408(6) .
C54 H54 0.9500 .
C55 H55 0.9500 .
C210 C211 1.388(4) .
C210 H210 0.9500 .
C211 H211 0.9500 .
C223 N24 1.327(4) 2_555

loop_
_geom_torsion_atom_site_label_1
_geom_torsion_atom_site_label_2
_geom_torsion_atom_site_label_3
_geom_torsion_atom_site_label_4
_geom_torsion
_geom_torsion_site_symmetry_1
_geom_torsion_site_symmetry_4
C1 Ru1 N12 C13 170.81(19) . .
N22 Ru1 N12 C13 70.52(18) . .
N32 Ru1 N12 C13 -37.1(8) . .
N24 Ru1 N12 C13 -102.87(18) . .
Ru1 Ru1 N12 C13 -24.53(17) 2 .
C1 Ru1 N12 C19 -11.5(3) . .
N22 Ru1 N12 C19 -111.8(3) . .
N32 Ru1 N12 C19 140.5(7) . .
N24 Ru1 N12 C19 74.8(3) . .
Ru1 Ru1 N12 C19 153.1(2) 2 .
C1 Ru1 N22 C223 160.2(2) . .
N32 Ru1 N22 C223 66.0(2) . .
N12 Ru1 N22 C223 -107.2(2) . .
N24 Ru1 N22 C223 -35.3(9) . .
Ru1 Ru1 N22 C223 -21.0(2) 2 .
C1 Ru1 N22 C21 -31.2(3) . .
N32 Ru1 N22 C21 -125.4(2) . .
N12 Ru1 N22 C21 61.5(2) . .
N24 Ru1 N22 C21 133.4(7) . .
Ru1 Ru1 N22 C21 147.7(2) 2 .
C1 Ru1 N24 C223 151.4(2) . 2
N22 Ru1 N24 C223 -13.4(9) . 2
N32 Ru1 N24 C223 -114.9(2) . 2
N12 Ru1 N24 C223 58.6(2) . 2
Ru1 Ru1 N24 C223 -28.0(2) 2 2
C1 Ru1 N24 C25 -25.1(2) . .
N22 Ru1 N24 C25 170.1(7) . .
N32 Ru1 N24 C25 68.6(2) . .
N12 Ru1 N24 C25 -117.9(2) . .
Ru1 Ru1 N24 C25 155.6(2) 2 .
C1 Ru1 N32 C33 143.80(19) . .
N22 Ru1 N32 C33 -115.70(18) . .
N12 Ru1 N32 C33 -8.2(9) . .
N24 Ru1 N32 C33 57.49(18) . .
Ru1 Ru1 N32 C33 -20.82(16) 2 .
C1 Ru1 N32 C31 -35.2(2) . .
N22 Ru1 N32 C31 65.3(2) . .
N12 Ru1 N32 C31 172.8(7) . .
N24 Ru1 N32 C31 -121.5(2) . .
Ru1 Ru1 N32 C31 160.2(2) 2 .
N22 Ru1 C1 C2 -41(3) . .
N32 Ru1 C1 C2 53(3) . .
N12 Ru1 C1 C2 -131(3) . .
N24 Ru1 C1 C2 141(3) . .
Ru1 Ru1 C1 C2 143(2) 2 .
Ru1 C1 C2 C3 101(12) . .
C1 C2 C3 C6 167(12) . .
C1 C2 C3 C4 -11(12) . .
C6 C3 C4 C5 -129(4) . .
C2 C3 C4 C5 50(4) . .
C3 C4 C5 C41 -8(10) . .
C2 C3 C6 C8 -179.2(3) . .
C4 C3 C6 C8 -0.9(5) . .
C2 C3 C6 C7 -0.4(5) . .
C4 C3 C6 C7 178.0(3) . .
C19 N12 C13 N12 -165.0(3) . 2
Ru1 N12 C13 N12 12.71(9) . 2
C19 N12 C13 C14 15.0(3) . .
Ru1 N12 C13 C14 -167.29(9) . .
N12 C13 C14 C15 63.3(2) . .
N12 C13 C14 C15 -116.7(2) 2 .
N12 C13 C14 C15 -116.7(2) . 2
N12 C13 C14 C15 63.3(2) 2 2
C15 C14 C15 C16 0.6(3) 2 .
C13 C14 C15 C16 -179.4(3) . .
C14 C15 C16 C17 -1.2(6) . .
C15 C16 C17 C16 0.6(3) . 2
C211 C26 C27 C28 -0.6(5) . .
C223 C26 C27 C28 178.4(3) . .
C26 C27 C28 C29 1.0(5) . .
C27 C28 C29 C210 -0.4(5) . .
C31 N32 C33 N32 -170.1(3) . 2
Ru1 N32 C33 N32 10.89(8) . 2
C31 N32 C33 C34 9.9(3) . .
Ru1 N32 C33 C34 -169.11(8) . .
N32 C33 C34 C35 86.3(2) . 2
N32 C33 C34 C35 -93.7(2) 2 2
N32 C33 C34 C35 -93.7(2) . .
N32 C33 C34 C35 86.3(2) 2 .
C35 C34 C35 C36 -0.5(2) 2 .
C33 C34 C35 C36 179.5(2) . .
C34 C35 C36 C37 0.9(5) . .
C35 C36 C37 C36 -0.5(2) . 2
C4 C5 C41 C42 -17(7) . .
C4 C5 C41 C45 166(7) . .
C4 C5 C41 Fe1 -105(7) . .
C53 Fe1 C41 C42 -49.3(4) . .
C52 Fe1 C41 C42 -83.9(3) . .
C44 Fe1 C41 C42 80.9(2) . .
C45 Fe1 C41 C42 118.7(3) . .
C43 Fe1 C41 C42 37.5(2) . .
C54 Fe1 C41 C42 163.2(5) . .
C51 Fe1 C41 C42 -126.8(2) . .
C55 Fe1 C41 C42 -166.7(2) . .
C53 Fe1 C41 C45 -168.0(3) . .
C52 Fe1 C41 C45 157.4(2) . .
C42 Fe1 C41 C45 -118.7(3) . .
C44 Fe1 C41 C45 -37.8(2) . .
C43 Fe1 C41 C45 -81.2(2) . .
C54 Fe1 C41 C45 44.5(6) . .
C51 Fe1 C41 C45 114.5(2) . .
C55 Fe1 C41 C45 74.6(3) . .
C53 Fe1 C41 C5 69.6(5) . .
C52 Fe1 C41 C5 35.1(4) . .
C42 Fe1 C41 C5 118.9(4) . .
C44 Fe1 C41 C5 -160.1(3) . .
C45 Fe1 C41 C5 -122.4(4) . .
C43 Fe1 C41 C5 156.4(3) . .
C54 Fe1 C41 C5 -77.9(7) . .
C51 Fe1 C41 C5 -7.9(4) . .
C55 Fe1 C41 C5 -47.7(4) . .
C45 C41 C42 C43 -0.1(4) . .
C5 C41 C42 C43 -177.6(3) . .
Fe1 C41 C42 C43 -59.3(2) . .
C45 C41 C42 Fe1 59.3(2) . .
C5 C41 C42 Fe1 -118.3(3) . .
C53 Fe1 C42 C43 -83.6(3) . .
C52 Fe1 C42 C43 -127.0(2) . .
C44 Fe1 C42 C43 37.2(2) . .
C45 Fe1 C42 C43 81.3(2) . .
C41 Fe1 C42 C43 119.5(3) . .
C54 Fe1 C42 C43 -51.1(4) . .
C51 Fe1 C42 C43 -167.3(2) . .
C55 Fe1 C42 C43 164.0(6) . .
C53 Fe1 C42 C41 156.9(2) . .
C52 Fe1 C42 C41 113.5(2) . .
C44 Fe1 C42 C41 -82.3(2) . .
C45 Fe1 C42 C41 -38.2(2) . .
C43 Fe1 C42 C41 -119.5(3) . .
C54 Fe1 C42 C41 -170.6(3) . .
C51 Fe1 C42 C41 73.2(3) . .
C55 Fe1 C42 C41 44.5(7) . .
C41 C42 C43 C44 0.3(4) . .
Fe1 C42 C43 C44 -58.9(2) . .
C41 C42 C43 Fe1 59.2(2) . .
C53 Fe1 C43 C44 -126.3(2) . .
C52 Fe1 C43 C44 -167.9(2) . .
C42 Fe1 C43 C44 119.9(3) . .
C45 Fe1 C43 C44 37.8(2) . .
C41 Fe1 C43 C44 82.0(2) . .
C54 Fe1 C43 C44 -84.1(2) . .
C51 Fe1 C43 C44 161.7(6) . .
C55 Fe1 C43 C44 -50.8(4) . .
C53 Fe1 C43 C42 113.8(2) . .
C52 Fe1 C43 C42 72.3(3) . .
C44 Fe1 C43 C42 -119.9(3) . .
C45 Fe1 C43 C42 -82.1(2) . .
C41 Fe1 C43 C42 -37.8(2) . .
C54 Fe1 C43 C42 156.0(2) . .
C51 Fe1 C43 C42 41.8(7) . .
C55 Fe1 C43 C42 -170.6(3) . .
C42 C43 C44 C45 -0.4(4) . .
Fe1 C43 C44 C45 -59.2(2) . .
C42 C43 C44 Fe1 58.9(2) . .
C53 Fe1 C44 C43 72.8(3) . .
C52 Fe1 C44 C43 38.9(7) . .
C42 Fe1 C44 C43 -37.4(2) . .
C45 Fe1 C44 C43 -119.5(3) . .
C41 Fe1 C44 C43 -81.7(2) . .
C54 Fe1 C44 C43 113.9(2) . .
C51 Fe1 C44 C43 -169.3(3) . .
C55 Fe1 C44 C43 156.6(2) . .
C53 Fe1 C44 C45 -167.6(2) . .
C52 Fe1 C44 C45 158.5(6) . .
C42 Fe1 C44 C45 82.1(2) . .
C41 Fe1 C44 C45 37.9(2) . .
C43 Fe1 C44 C45 119.5(3) . .
C54 Fe1 C44 C45 -126.6(2) . .
C51 Fe1 C44 C45 -49.8(4) . .
C55 Fe1 C44 C45 -83.9(2) . .
C43 C44 C45 C41 0.3(4) . .
Fe1 C44 C45 C41 -59.1(2) . .
C43 C44 C45 Fe1 59.4(2) . .
C42 C41 C45 C44 -0.1(4) . .
C5 C41 C45 C44 177.3(3) . .
Fe1 C41 C45 C44 59.1(2) . .
C42 C41 C45 Fe1 -59.2(2) . .
C5 C41 C45 Fe1 118.3(3) . .
C53 Fe1 C45 C44 40.1(7) . .
C52 Fe1 C45 C44 -167.5(4) . .
C42 Fe1 C45 C44 -81.1(2) . .
C41 Fe1 C45 C44 -119.3(3) . .
C43 Fe1 C45 C44 -37.3(2) . .
C54 Fe1 C45 C44 73.8(3) . .
C51 Fe1 C45 C44 157.1(2) . .
C55 Fe1 C45 C44 114.8(2) . .
C53 Fe1 C45 C41 159.4(6) . .
C52 Fe1 C45 C41 -48.2(5) . .
C42 Fe1 C45 C41 38.2(2) . .
C44 Fe1 C45 C41 119.3(3) . .
C43 Fe1 C45 C41 82.0(2) . .
C54 Fe1 C45 C41 -166.9(2) . .
C51 Fe1 C45 C41 -83.6(3) . .
C55 Fe1 C45 C41 -125.9(2) . .
C53 Fe1 C51 C55 81.0(3) . .
C52 Fe1 C51 C55 119.7(4) . .
C42 Fe1 C51 C55 -168.7(2) . .
C44 Fe1 C51 C55 -49.1(5) . .
C45 Fe1 C51 C55 -84.1(3) . .
C41 Fe1 C51 C55 -127.4(3) . .
C43 Fe1 C51 C55 158.2(5) . .
C54 Fe1 C51 C55 37.5(3) . .
C53 Fe1 C51 C52 -38.6(3) . .
C42 Fe1 C51 C52 71.6(3) . .
C44 Fe1 C51 C52 -168.8(3) . .
C45 Fe1 C51 C52 156.2(2) . .
C41 Fe1 C51 C52 113.0(3) . .
C43 Fe1 C51 C52 38.6(7) . .
C54 Fe1 C51 C52 -82.2(3) . .
C55 Fe1 C51 C52 -119.7(4) . .
C55 C51 C52 C53 0.1(4) . .
Fe1 C51 C52 C53 59.4(3) . .
C55 C51 C52 Fe1 -59.4(3) . .
C53 Fe1 C52 C51 118.4(4) . .
C42 Fe1 C52 C51 -127.7(3) . .
C44 Fe1 C52 C51 161.2(6) . .
C45 Fe1 C52 C51 -50.8(5) . .
C41 Fe1 C52 C51 -84.6(3) . .
C43 Fe1 C52 C51 -168.2(2) . .
C54 Fe1 C52 C51 80.7(3) . .
C55 Fe1 C52 C51 37.0(3) . .
C42 Fe1 C52 C53 113.9(3) . .
C44 Fe1 C52 C53 42.8(8) . .
C45 Fe1 C52 C53 -169.2(3) . .
C41 Fe1 C52 C53 157.1(3) . .
C43 Fe1 C52 C53 73.4(3) . .
C54 Fe1 C52 C53 -37.7(3) . .
C51 Fe1 C52 C53 -118.4(4) . .
C55 Fe1 C52 C53 -81.4(3) . .
C51 C52 C53 C54 0.2(4) . .
Fe1 C52 C53 C54 60.2(3) . .
C51 C52 C53 Fe1 -60.0(3) . .
C52 Fe1 C53 C54 -118.5(4) . .
C42 Fe1 C53 C54 157.8(2) . .
C44 Fe1 C53 C54 74.6(3) . .
C45 Fe1 C53 C54 42.9(7) . .
C41 Fe1 C53 C54 -167.7(3) . .
C43 Fe1 C53 C54 115.0(3) . .
C51 Fe1 C53 C54 -80.5(3) . .
C55 Fe1 C53 C54 -37.3(2) . .
C42 Fe1 C53 C52 -83.7(3) . .
C44 Fe1 C53 C52 -166.9(3) . .
C45 Fe1 C53 C52 161.4(6) . .
C41 Fe1 C53 C52 -49.2(5) . .
C43 Fe1 C53 C52 -126.5(3) . .
C54 Fe1 C53 C52 118.5(4) . .
C51 Fe1 C53 C52 38.0(3) . .
C55 Fe1 C53 C52 81.2(3) . .
C52 C53 C54 C55 -0.4(4) . .
Fe1 C53 C54 C55 59.3(3) . .
C52 C53 C54 Fe1 -59.7(3) . .
C52 Fe1 C54 C53 38.7(3) . .
C42 Fe1 C54 C53 -46.8(5) . .
C44 Fe1 C54 C53 -125.2(3) . .
C45 Fe1 C54 C53 -166.7(2) . .
C41 Fe1 C54 C53 157.8(5) . .
C43 Fe1 C54 C53 -82.4(3) . .
C51 Fe1 C54 C53 82.7(3) . .
C55 Fe1 C54 C53 119.8(4) . .
C53 Fe1 C54 C55 -119.8(4) . .
C52 Fe1 C54 C55 -81.1(3) . .
C42 Fe1 C54 C55 -166.6(3) . .
C44 Fe1 C54 C55 115.1(3) . .
C45 Fe1 C54 C55 73.5(3) . .
C41 Fe1 C54 C55 38.1(7) . .
C43 Fe1 C54 C55 157.9(3) . .
C51 Fe1 C54 C55 -37.1(3) . .
C52 C51 C55 C54 -0.3(4) . .
Fe1 C51 C55 C54 -59.2(3) . .
C52 C51 C55 Fe1 58.9(3) . .
C53 C54 C55 C51 0.5(4) . .
Fe1 C54 C55 C51 59.4(3) . .
C53 C54 C55 Fe1 -58.9(3) . .
C53 Fe1 C55 C51 -82.4(3) . .
C52 Fe1 C55 C51 -37.6(3) . .
C42 Fe1 C55 C51 36.5(8) . .
C44 Fe1 C55 C51 157.2(2) . .
C45 Fe1 C55 C51 113.8(3) . .
C41 Fe1 C55 C51 71.9(3) . .
C43 Fe1 C55 C51 -167.3(3) . .
C54 Fe1 C55 C51 -119.6(4) . .
C53 Fe1 C55 C54 37.2(3) . .
C52 Fe1 C55 C54 82.0(3) . .
C42 Fe1 C55 C54 156.1(6) . .
C44 Fe1 C55 C54 -83.2(3) . .
C45 Fe1 C55 C54 -126.6(2) . .
C41 Fe1 C55 C54 -168.5(2) . .
C43 Fe1 C55 C54 -47.7(5) . .
C51 Fe1 C55 C54 119.6(4) . .
C28 C29 C210 C211 -0.7(5) . .
C29 C210 C211 C26 1.1(5) . .
C27 C26 C211 C210 -0.4(5) . .
C223 C26 C211 C210 -179.4(3) . .
C21 N22 C223 N24 -164.0(3) . 2
Ru1 N22 C223 N24 4.7(3) . 2
C21 N22 C223 C26 14.8(4) . .
Ru1 N22 C223 C26 -176.4(2) . .
C211 C26 C223 N24 66.3(4) . 2
C27 C26 C223 N24 -112.7(3) . 2
C211 C26 C223 N22 -112.6(3) . .
C27 C26 C223 N22 68.4(4) . .
